data_7019800
loop_
_publ_author_name
'Han, Li-Wei'
'Lin, Jing-Xiang'
'L\"u, Jian'
'Cao, Rong'

_publ_section_title
;
 New types of hybrid solids of tetravanadate polyanions and cucurbituril.
;
_journal_issue 33
_journal_name_full 'Dalton transactions (Cambridge, England : 2003)'
_journal_page_first 10080
_journal_page_last 10084
_journal_paper_doi 10.1039/c2dt30559c
_journal_volume 41
_journal_year 2012
_chemical_formula_sum 'C60 H94 N40 Na4 O49 V4'
_chemical_formula_weight 2455.47
_chemical_name_systematic
;
?
;
_space_group_IT_number 14
_symmetry_cell_setting monoclinic
_symmetry_space_group_name_Hall '-P 2ybc'
_symmetry_space_group_name_H-M 'P 1 21/c 1'
_atom_sites_solution_hydrogens geom
_atom_sites_solution_primary direct
_atom_sites_solution_secondary difmap
_audit_creation_method SHELXL-97
_cell_angle_alpha 90.00
_cell_angle_beta 108.933(11)
_cell_angle_gamma 90.00
_cell_formula_units_Z 2
_cell_length_a 14.945(3)
_cell_length_b 18.956(3)
_cell_length_c 19.344(4)
_cell_measurement_temperature 293(2)
_cell_volume 5183.6(17)
_computing_cell_refinement 'CrystalClear (Rigaku Corp., 2000)'
_computing_data_collection 'CrystalClear (Rigaku Corp., 2000)'
_computing_data_reduction 'CrystalClear (Rigaku Corp., 2000)'
_computing_molecular_graphics 'SHELXL-97 (Sheldrick, 1997)'
_computing_publication_material 'SHELXL-97 (Sheldrick, 1997)'
_computing_structure_refinement 'SHELXL-97 (Sheldrick, 1997)'
_computing_structure_solution 'SHELXS-97 (Sheldrick, 1990)'
_diffrn_ambient_temperature 293(2)
_diffrn_measured_fraction_theta_full 0.996
_diffrn_measured_fraction_theta_max 0.996
_diffrn_measurement_device_type
;
Mercury
;
_diffrn_measurement_method dtprofit.ref
_diffrn_radiation_monochromator graphite
_diffrn_radiation_source 'fine-focus sealed tube'
_diffrn_radiation_type MoK\a
_diffrn_radiation_wavelength 0.71073
_diffrn_reflns_av_R_equivalents 0.0856
_diffrn_reflns_av_sigmaI/netI 0.0795
_diffrn_reflns_limit_h_max 18
_diffrn_reflns_limit_h_min -18
_diffrn_reflns_limit_k_max 22
_diffrn_reflns_limit_k_min -22
_diffrn_reflns_limit_l_max 22
_diffrn_reflns_limit_l_min -23
_diffrn_reflns_number 33421
_diffrn_reflns_theta_full 25.50
_diffrn_reflns_theta_max 25.50
_diffrn_reflns_theta_min 2.22
_diffrn_standards_decay_% none
_diffrn_standards_interval_count none
_diffrn_standards_interval_time none
_diffrn_standards_number none
_exptl_absorpt_coefficient_mu 0.478
_exptl_absorpt_correction_T_max 0.9189
_exptl_absorpt_correction_T_min 0.9105
_exptl_absorpt_correction_type empirical
_exptl_crystal_colour colorless
_exptl_crystal_density_diffrn 1.573
_exptl_crystal_density_method 'not measured'
_exptl_crystal_description block
_exptl_crystal_F_000 2524
_exptl_crystal_size_max 0.20
_exptl_crystal_size_mid 0.20
_exptl_crystal_size_min 0.18
_refine_diff_density_max 1.722
_refine_diff_density_min -1.007
_refine_diff_density_rms 0.184
_refine_ls_extinction_method none
_refine_ls_goodness_of_fit_ref 1.921
_refine_ls_hydrogen_treatment constr
_refine_ls_matrix_type full
_refine_ls_number_parameters 680
_refine_ls_number_reflns 9595
_refine_ls_number_restraints 0
_refine_ls_restrained_S_all 1.921
_refine_ls_R_factor_all 0.2039
_refine_ls_R_factor_gt 0.1563
_refine_ls_shift/su_max 0.000
_refine_ls_shift/su_mean 0.000
_refine_ls_structure_factor_coef Fsqd
_refine_ls_weighting_details 'calc w=1/[\s^2^(Fo^2^)+(0.1000P)^2^+0.0000P] where P=(Fo^2^+2Fc^2^)/3'
_refine_ls_weighting_scheme calc
_refine_ls_wR_factor_gt 0.3542
_refine_ls_wR_factor_ref 0.3888
_reflns_number_gt 6107
_reflns_number_total 9595
_reflns_threshold_expression >2sigma(I)
_cod_data_source_file c2dt30559c.txt
_cod_data_source_block complex3
_cod_depositor_comments
;
The following automatic conversions were performed:

'_refine_ls_hydrogen_treatment' value 'constr.' was replaced with the
value 'constr' as specified in the replacement file
'src/cod-tools/trunk/data/replacement-values/replacement_values.lst'.

Automatic conversion script
Id: cif_fix_values 5376 2017-05-30 11:51:03Z andrius 
;
_cod_original_cell_volume 5183.7(18)
_cod_original_sg_symbol_H-M P2(1)/c
_cod_database_code 7019800

loop_
_symmetry_equiv_pos_as_xyz
'x, y, z'
'-x, y+1/2, -z+1/2'
'-x, -y, -z'
'x, -y-1/2, z-1/2'

loop_
_atom_site_label
_atom_site_type_symbol
_atom_site_fract_x
_atom_site_fract_y
_atom_site_fract_z
_atom_site_U_iso_or_equiv
_atom_site_adp_type
_atom_site_occupancy
_atom_site_symmetry_multiplicity
_atom_site_calc_flag
_atom_site_refinement_flags
V1 V 0.49923(13) 0.00198(16) 0.37150(10) 0.0892(10) Uani 1 1 d .
V2 V 0.35091(10) 0.00275(9) 0.46225(9) 0.0423(5) Uani 1 1 d .
Na1 Na 0.1565(3) -0.3458(2) 0.4138(2) 0.0597(11) Uani 1 1 d .
Na2 Na 0.1618(2) -0.13886(19) 0.41615(18) 0.0427(9) Uani 1 1 d .
O1 O 0.2695(4) -0.3382(3) 0.3544(3) 0.0432(16) Uani 1 1 d .
O2 O 0.2569(4) -0.1630(3) 0.3451(3) 0.0415(15) Uani 1 1 d .
O3 O 0.0498(4) -0.1049(3) 0.2963(3) 0.0400(15) Uani 1 1 d .
O4 O 0.0597(4) -0.3934(3) 0.3010(3) 0.0374(14) Uani 1 1 d .
O5 O -0.0786(5) -0.2499(3) 0.2649(3) 0.0456(17) Uani 1 1 d .
O6 O 0.2663(5) -0.1593(3) 0.0300(3) 0.0461(16) Uani 1 1 d .
O7 O 0.2598(5) -0.3343(3) 0.0341(3) 0.0448(16) Uani 1 1 d .
O8 O 0.0566(4) -0.3973(3) -0.0204(3) 0.0347(14) Uani 1 1 d .
O9 O -0.0787(5) -0.2543(3) -0.0543(3) 0.0407(15) Uani 1 1 d .
O10 O 0.0528(4) -0.1087(3) -0.0222(3) 0.0419(15) Uani 1 1 d .
O11 O 0.0729(6) -0.2430(3) 0.3937(4) 0.060(2) Uani 1 1 d .
O12 O 0.2389(4) -0.0182(4) 0.4345(3) 0.0499(17) Uani 1 1 d .
O13 O 0.4047(5) -0.0292(5) 0.3994(4) 0.077(2) Uani 1 1 d .
O14 O 0.3610(6) 0.0882(5) 0.4670(6) 0.109(3) Uani 1 1 d .
O15 O 0.5921(5) 0.0339(5) 0.4496(4) 0.083(3) Uani 1 1 d .
O16 O 0.4612(8) 0.0637(11) 0.3127(6) 0.215(9) Uani 1 1 d .
O17 O 0.5338(7) -0.0549(10) 0.3279(6) 0.195(8) Uani 1 1 d .
N1 N 0.3555(4) -0.1834(4) 0.1485(3) 0.0299(15) Uani 1 1 d .
N2 N 0.3528(5) -0.1843(4) 0.2752(3) 0.0302(15) Uani 1 1 d .
N3 N 0.2631(5) -0.0894(4) 0.2515(4) 0.0352(17) Uani 1 1 d .
N4 N 0.2692(5) -0.0873(4) 0.1263(3) 0.0382(18) Uani 1 1 d .
N5 N 0.1058(5) -0.0476(3) 0.0870(3) 0.0315(16) Uani 1 1 d .
N6 N -0.0406(5) -0.0864(3) 0.0491(3) 0.0310(16) Uani 1 1 d .
N7 N 0.1029(5) -0.0435(3) 0.2137(3) 0.0291(15) Uani 1 1 d .
N8 N -0.0427(5) -0.0858(4) 0.1759(3) 0.0319(16) Uani 1 1 d .
N9 N -0.1336(5) -0.1949(3) 0.0278(3) 0.0296(15) Uani 1 1 d .
N10 N -0.1373(5) -0.1936(3) 0.1534(3) 0.0305(16) Uani 1 1 d .
N11 N -0.1319(5) -0.3095(4) 0.1546(3) 0.0309(16) Uani 1 1 d .
N12 N -0.1344(5) -0.3112(3) 0.0282(3) 0.0295(15) Uani 1 1 d .
N13 N -0.0361(5) -0.4161(3) 0.0541(3) 0.0327(16) Uani 1 1 d .
N14 N 0.1118(5) -0.4562(3) 0.0908(3) 0.0287(15) Uani 1 1 d .
N15 N -0.0338(5) -0.4152(3) 0.1824(3) 0.0298(15) Uani 1 1 d .
N16 N 0.1139(4) -0.4512(3) 0.2181(3) 0.0281(15) Uani 1 1 d .
N17 N 0.2690(5) -0.4079(3) 0.1320(3) 0.0294(15) Uani 1 1 d .
N18 N 0.2750(5) -0.4099(4) 0.2596(3) 0.0319(16) Uani 1 1 d .
N19 N 0.3577(4) -0.3115(4) 0.2800(4) 0.0326(16) Uani 1 1 d .
N20 N 0.3547(5) -0.3109(3) 0.1514(4) 0.0318(16) Uani 1 1 d .
C1 C 0.0458(6) -0.4198(4) 0.0364(4) 0.033(2) Uani 1 1 d .
C2 C -0.0280(6) -0.4545(4) 0.1204(4) 0.034(2) Uani 1 1 d .
H2 H -0.0732 -0.4938 0.1098 0.041 Uiso 1 1 calc R
C3 C 0.0753(5) -0.4834(4) 0.1460(4) 0.0255(17) Uani 1 1 d .
H3 H 0.0773 -0.5351 0.1483 0.031 Uiso 1 1 calc R
C4 C 0.0482(5) -0.4172(4) 0.2395(4) 0.0259(17) Uani 1 1 d .
C5 C 0.2089(6) -0.4626(5) 0.0930(4) 0.036(2) Uani 1 1 d .
H5A H 0.2336 -0.5074 0.1153 0.043 Uiso 1 1 calc R
H5B H 0.2106 -0.4632 0.0433 0.043 Uiso 1 1 calc R
C6 C 0.2112(6) -0.4614(4) 0.2673(4) 0.0317(19) Uani 1 1 d .
H6A H 0.2110 -0.4609 0.3174 0.038 Uiso 1 1 calc R
H6B H 0.2333 -0.5074 0.2581 0.038 Uiso 1 1 calc R
C7 C 0.2917(6) -0.3501(5) 0.0992(5) 0.036(2) Uani 1 1 d .
C8 C 0.3254(5) -0.4157(4) 0.2081(4) 0.0246(17) Uani 1 1 d .
H8 H 0.3657 -0.4578 0.2166 0.030 Uiso 1 1 calc R
C9 C 0.3856(5) -0.3448(4) 0.2227(4) 0.0321(19) Uani 1 1 d .
H9 H 0.4537 -0.3547 0.2389 0.038 Uiso 1 1 calc R
C10 C -0.1117(6) -0.2526(5) -0.0039(4) 0.035(2) Uani 1 1 d .
C11 C 0.3968(6) -0.2465(4) 0.3139(4) 0.035(2) Uani 1 1 d .
H11A H 0.4635 -0.2455 0.3191 0.042 Uiso 1 1 calc R
H11B H 0.3916 -0.2453 0.3626 0.042 Uiso 1 1 calc R
C12 C 0.3973(6) -0.2475(4) 0.1335(5) 0.039(2) Uani 1 1 d .
H12A H 0.4643 -0.2473 0.1613 0.046 Uiso 1 1 calc R
H12B H 0.3913 -0.2486 0.0821 0.046 Uiso 1 1 calc R
C13 C 0.2937(6) -0.1457(4) 0.0955(4) 0.0305(19) Uani 1 1 d .
C14 C 0.2868(5) -0.1478(4) 0.2952(4) 0.0292(18) Uani 1 1 d .
C15 C 0.3830(5) -0.1507(4) 0.2196(4) 0.0254(17) Uani 1 1 d .
H15 H 0.4507 -0.1395 0.2374 0.031 Uiso 1 1 calc R
C16 C 0.3197(5) -0.0817(4) 0.2041(4) 0.0287(18) Uani 1 1 d .
H16 H 0.3585 -0.0390 0.2156 0.034 Uiso 1 1 calc R
C17 C 0.2016(6) -0.0370(4) 0.0854(4) 0.0290(18) Uani 1 1 d .
H17A H 0.2002 -0.0384 0.0350 0.035 Uiso 1 1 calc R
H17B H 0.2225 0.0097 0.1042 0.035 Uiso 1 1 calc R
C18 C 0.2009(5) -0.0349(4) 0.2603(4) 0.0298(18) Uani 1 1 d .
H18A H 0.2240 0.0103 0.2497 0.036 Uiso 1 1 calc R
H18B H 0.2030 -0.0341 0.3110 0.036 Uiso 1 1 calc R
C19 C 0.0405(6) -0.0848(4) 0.0338(4) 0.0284(18) Uani 1 1 d .
C20 C 0.0668(6) -0.0180(4) 0.1400(4) 0.0305(19) Uani 1 1 d .
H20 H 0.0677 0.0337 0.1388 0.037 Uiso 1 1 calc R
C21 C 0.0387(6) -0.0807(4) 0.2344(4) 0.0314(19) Uani 1 1 d .
C22 C -0.0371(6) -0.0465(4) 0.1135(4) 0.0273(18) Uani 1 1 d .
H22 H -0.0829 -0.0077 0.1015 0.033 Uiso 1 1 calc R
C23 C -0.1245(6) -0.1240(5) 0.0034(5) 0.040(2) Uani 1 1 d .
H23A H -0.1803 -0.0973 0.0024 0.048 Uiso 1 1 calc R
H23B H -0.1225 -0.1261 -0.0461 0.048 Uiso 1 1 calc R
C24 C -0.1267(6) -0.1219(5) 0.1808(5) 0.037(2) Uani 1 1 d .
H24A H -0.1242 -0.1226 0.2316 0.044 Uiso 1 1 calc R
H24B H -0.1822 -0.0951 0.1536 0.044 Uiso 1 1 calc R
C25 C 0.2978(5) -0.3520(4) 0.3037(4) 0.0307(19) Uani 1 1 d .
C26 C -0.1112(6) -0.2509(4) 0.1977(5) 0.034(2) Uani 1 1 d .
C27 C -0.1839(5) -0.2099(4) 0.0786(4) 0.0301(18) Uani 1 1 d .
H27 H -0.2486 -0.1914 0.0614 0.036 Uiso 1 1 calc R
C28 C -0.1822(5) -0.2943(4) 0.0797(4) 0.0310(19) Uani 1 1 d .
H28 H -0.2463 -0.3140 0.0647 0.037 Uiso 1 1 calc R
C29 C -0.1180(6) -0.3812(4) 0.1849(4) 0.0302(19) Uani 1 1 d .
H29A H -0.1166 -0.3792 0.2353 0.036 Uiso 1 1 calc R
H29B H -0.1719 -0.4098 0.1581 0.036 Uiso 1 1 calc R
C30 C -0.1210(5) -0.3826(4) 0.0078(4) 0.0255(17) Uani 1 1 d .
H30A H -0.1751 -0.4106 0.0085 0.031 Uiso 1 1 calc R
H30B H -0.1196 -0.3824 -0.0420 0.031 Uiso 1 1 calc R
O1W O 0.3447(5) -0.5046(4) 0.4631(4) 0.0324(17) Uiso 0.75 1 d P
O2W O 0.5033(8) -0.4919(6) 0.3677(7) 0.132(4) Uiso 1 1 d .
O3W O -0.2074(8) -0.1455(6) 0.3240(6) 0.117(3) Uiso 1 1 d .
O4W O -0.2065(8) -0.1483(6) -0.1777(6) 0.127(4) Uiso 1 1 d .
O5W O 0.4683(8) -0.3195(6) -0.0043(6) 0.116(3) Uiso 1 1 d .
O6W O 0.4599(11) -0.1736(9) -0.0123(9) 0.077(5) Uiso 0.50 1 d P
O7W O 0.2807(13) -0.5061(9) 0.4473(10) 0.016(4) Uiso 0.25 1 d P
O8W O 0.6545(12) -0.1597(9) 0.3960(10) 0.089(5) Uiso 0.50 1 d P
O9W O 0.3413(16) 0.1686(12) 0.3207(13) 0.131(8) Uiso 0.50 1 d P
O10W O 0.661(2) -0.3030(18) 0.3961(18) 0.196(13) Uiso 0.50 1 d P

loop_
_atom_site_aniso_label
_atom_site_aniso_U_11
_atom_site_aniso_U_22
_atom_site_aniso_U_33
_atom_site_aniso_U_23
_atom_site_aniso_U_13
_atom_site_aniso_U_12
V1 0.0447(11) 0.193(3) 0.0343(10) -0.0115(14) 0.0193(9) -0.0391(14)
V2 0.0361(9) 0.0527(11) 0.0410(10) -0.0014(8) 0.0166(7) -0.0066(8)
Na1 0.054(2) 0.093(3) 0.036(2) 0.000(2) 0.0198(19) -0.008(2)
Na2 0.0443(19) 0.059(2) 0.0310(18) 0.0022(17) 0.0211(16) 0.0047(18)
O1 0.048(4) 0.054(4) 0.041(4) -0.017(3) 0.033(3) -0.006(3)
O2 0.053(4) 0.045(4) 0.035(3) 0.007(3) 0.027(3) 0.007(3)
O3 0.052(4) 0.038(4) 0.031(3) 0.002(3) 0.015(3) 0.000(3)
O4 0.047(3) 0.046(4) 0.024(3) -0.008(3) 0.019(3) 0.007(3)
O5 0.051(4) 0.062(5) 0.019(3) -0.001(3) 0.005(3) 0.005(3)
O6 0.062(4) 0.050(4) 0.023(3) -0.009(3) 0.009(3) -0.008(3)
O7 0.066(4) 0.033(4) 0.029(3) 0.004(3) 0.007(3) -0.012(3)
O8 0.053(4) 0.034(3) 0.023(3) 0.005(2) 0.021(3) 0.006(3)
O9 0.064(4) 0.039(4) 0.031(3) 0.006(3) 0.031(3) 0.008(3)
O10 0.053(4) 0.050(4) 0.026(3) -0.013(3) 0.018(3) -0.010(3)
O11 0.072(5) 0.065(5) 0.051(4) 0.002(3) 0.029(4) -0.013(4)
O12 0.033(3) 0.076(5) 0.040(4) -0.001(3) 0.013(3) -0.016(3)
O13 0.055(4) 0.116(7) 0.072(5) -0.019(5) 0.036(4) -0.029(4)
O14 0.075(6) 0.072(6) 0.171(10) -0.011(6) 0.026(6) -0.023(5)
O15 0.057(5) 0.137(8) 0.052(5) 0.016(5) 0.013(4) -0.020(5)
O16 0.098(8) 0.46(3) 0.062(7) 0.129(11) -0.008(6) -0.061(12)
O17 0.098(8) 0.41(2) 0.113(9) -0.160(12) 0.077(7) -0.098(11)
N1 0.032(4) 0.037(4) 0.020(3) 0.000(3) 0.008(3) -0.001(3)
N2 0.040(4) 0.032(4) 0.024(3) 0.003(3) 0.017(3) -0.001(3)
N3 0.044(4) 0.041(4) 0.028(4) 0.006(3) 0.022(3) 0.004(3)
N4 0.053(4) 0.045(5) 0.013(3) 0.002(3) 0.006(3) 0.005(4)
N5 0.048(4) 0.031(4) 0.018(3) -0.006(3) 0.014(3) -0.007(3)
N6 0.041(4) 0.029(4) 0.022(3) -0.008(3) 0.010(3) 0.000(3)
N7 0.041(4) 0.033(4) 0.018(3) 0.002(3) 0.015(3) 0.001(3)
N8 0.043(4) 0.035(4) 0.017(3) 0.003(3) 0.009(3) 0.000(3)
N9 0.045(4) 0.029(4) 0.022(3) 0.000(3) 0.021(3) -0.004(3)
N10 0.051(4) 0.023(4) 0.021(3) -0.009(3) 0.017(3) -0.003(3)
N11 0.038(4) 0.035(4) 0.020(3) 0.001(3) 0.010(3) 0.005(3)
N12 0.039(4) 0.032(4) 0.022(3) -0.004(3) 0.016(3) -0.001(3)
N13 0.052(4) 0.030(4) 0.022(3) 0.005(3) 0.021(3) -0.003(3)
N14 0.038(4) 0.032(4) 0.022(3) 0.009(3) 0.017(3) 0.003(3)
N15 0.042(4) 0.025(4) 0.027(4) 0.001(3) 0.017(3) 0.002(3)
N16 0.036(4) 0.028(4) 0.024(3) -0.005(3) 0.015(3) -0.001(3)
N17 0.044(4) 0.025(4) 0.024(3) 0.000(3) 0.018(3) -0.007(3)
N18 0.036(4) 0.042(4) 0.023(3) 0.000(3) 0.016(3) -0.008(3)
N19 0.031(4) 0.041(4) 0.030(4) -0.015(3) 0.016(3) -0.008(3)
N20 0.037(4) 0.028(4) 0.030(4) 0.001(3) 0.011(3) -0.009(3)
C1 0.046(5) 0.029(5) 0.029(4) -0.008(4) 0.018(4) -0.002(4)
C2 0.055(5) 0.023(4) 0.027(4) 0.001(4) 0.016(4) -0.012(4)
C3 0.032(4) 0.022(4) 0.024(4) 0.002(3) 0.012(3) 0.004(3)
C4 0.029(4) 0.018(4) 0.029(4) 0.002(3) 0.006(4) 0.000(3)
C5 0.043(5) 0.041(5) 0.027(4) 0.004(4) 0.018(4) 0.010(4)
C6 0.045(5) 0.033(5) 0.023(4) 0.010(4) 0.020(4) 0.002(4)
C7 0.040(5) 0.039(5) 0.032(5) -0.001(4) 0.013(4) 0.004(4)
C8 0.029(4) 0.029(4) 0.022(4) -0.002(3) 0.018(3) -0.003(3)
C9 0.024(4) 0.034(5) 0.037(5) 0.005(4) 0.007(4) 0.006(4)
C10 0.037(5) 0.051(6) 0.017(4) 0.003(4) 0.008(4) -0.006(4)
C11 0.036(5) 0.048(6) 0.018(4) -0.002(4) 0.003(4) 0.001(4)
C12 0.037(5) 0.046(6) 0.042(5) -0.009(4) 0.026(4) 0.000(4)
C13 0.040(5) 0.034(5) 0.021(4) -0.002(4) 0.015(4) -0.013(4)
C14 0.035(4) 0.033(5) 0.022(4) 0.002(4) 0.013(4) 0.000(4)
C15 0.025(4) 0.024(4) 0.026(4) -0.002(3) 0.007(3) -0.006(3)
C16 0.036(4) 0.019(4) 0.027(4) -0.005(3) 0.004(4) -0.005(4)
C17 0.049(5) 0.026(4) 0.015(4) 0.011(3) 0.015(4) -0.006(4)
C18 0.034(4) 0.025(4) 0.027(4) 0.005(3) 0.004(4) 0.004(4)
C19 0.042(5) 0.021(4) 0.022(4) 0.000(3) 0.011(4) 0.001(4)
C20 0.047(5) 0.022(4) 0.020(4) 0.003(3) 0.009(4) 0.010(4)
C21 0.045(5) 0.035(5) 0.017(4) -0.003(4) 0.014(4) 0.013(4)
C22 0.044(5) 0.017(4) 0.020(4) 0.004(3) 0.009(4) 0.006(4)
C23 0.049(5) 0.045(6) 0.026(4) 0.007(4) 0.011(4) 0.012(4)
C24 0.034(4) 0.052(6) 0.032(5) -0.001(4) 0.022(4) 0.006(4)
C25 0.026(4) 0.035(5) 0.033(5) 0.009(4) 0.013(4) 0.008(4)
C26 0.038(5) 0.045(5) 0.027(4) -0.011(4) 0.020(4) -0.008(4)
C27 0.027(4) 0.033(5) 0.030(4) 0.006(4) 0.010(4) 0.007(4)
C28 0.023(4) 0.040(5) 0.034(5) -0.001(4) 0.014(4) -0.002(4)
C29 0.038(4) 0.037(5) 0.023(4) 0.008(4) 0.020(4) -0.002(4)
C30 0.030(4) 0.030(5) 0.017(4) -0.005(3) 0.007(3) 0.001(3)

loop_
_atom_type_symbol
_atom_type_description
_atom_type_scat_dispersion_real
_atom_type_scat_dispersion_imag
_atom_type_scat_source
C C 0.0033 0.0016 'International Tables Vol C Tables 4.2.6.8 and 6.1.1.4'
H H 0.0000 0.0000 'International Tables Vol C Tables 4.2.6.8 and 6.1.1.4'
N N 0.0061 0.0033 'International Tables Vol C Tables 4.2.6.8 and 6.1.1.4'
O O 0.0106 0.0060 'International Tables Vol C Tables 4.2.6.8 and 6.1.1.4'
V V 0.3005 0.5294 'International Tables Vol C Tables 4.2.6.8 and 6.1.1.4'
Na Na 0.0362 0.0249 'International Tables Vol C Tables 4.2.6.8 and 6.1.1.4'

loop_
_geom_angle_atom_site_label_1
_geom_angle_atom_site_label_2
_geom_angle_atom_site_label_3
_geom_angle
_geom_angle_site_symmetry_1
_geom_angle_site_symmetry_3
O17 V1 O16 103.0(8) . .
O17 V1 O13 111.8(6) . .
O16 V1 O13 109.1(5) . .
O17 V1 O15 112.8(5) . .
O16 V1 O15 110.5(6) . .
O13 V1 O15 109.4(4) . .
O14 V2 O12 109.1(4) . .
O14 V2 O13 109.0(5) . .
O12 V2 O13 109.7(3) . .
O14 V2 O15 109.2(5) . 3_656
O12 V2 O15 109.9(3) . 3_656
O13 V2 O15 110.0(4) . 3_656
O11 Na1 O6 107.8(3) . 4_556
O11 Na1 O1 107.9(3) . .
O6 Na1 O1 94.4(3) 4_556 .
O11 Na1 O4 91.8(3) . .
O6 Na1 O4 159.8(3) 4_556 .
O1 Na1 O4 83.9(2) . .
O11 Na1 O10 89.1(3) . 4_556
O6 Na1 O10 83.6(2) 4_556 4_556
O1 Na1 O10 162.5(3) . 4_556
O4 Na1 O10 92.0(2) . 4_556
O11 Na1 Na2 32.3(2) . .
O6 Na1 Na2 86.7(2) 4_556 .
O1 Na1 Na2 85.92(19) . .
O4 Na1 Na2 113.3(2) . .
O10 Na1 Na2 111.2(2) 4_556 .
O2 Na2 O7 103.0(2) . 4_556
O2 Na2 O11 98.3(3) . .
O7 Na2 O11 97.8(3) 4_556 .
O2 Na2 O8 173.2(3) . 4_556
O7 Na2 O8 82.5(2) 4_556 4_556
O11 Na2 O8 84.7(2) . 4_556
O2 Na2 O3 81.6(2) . .
O7 Na2 O3 175.2(3) 4_556 .
O11 Na2 O3 82.8(3) . .
O8 Na2 O3 92.8(2) 4_556 .
O2 Na2 O12 85.6(2) . .
O7 Na2 O12 87.0(2) 4_556 .
O11 Na2 O12 173.0(3) . .
O8 Na2 O12 90.8(2) 4_556 .
O3 Na2 O12 92.0(2) . .
O2 Na2 Na1 79.04(18) . .
O7 Na2 Na1 78.31(18) 4_556 .
O11 Na2 Na1 31.4(2) . .
O8 Na2 Na1 106.20(17) 4_556 .
O3 Na2 Na1 104.20(18) . .
O12 Na2 Na1 155.59(19) . .
C25 O1 Na1 151.6(6) . .
C14 O2 Na2 150.8(6) . .
C21 O3 Na2 147.2(6) . .
C4 O4 Na1 151.7(5) . .
C13 O6 Na1 152.7(6) . 4
C7 O7 Na2 149.4(6) . 4
C1 O8 Na2 148.6(6) . 4
C19 O10 Na1 150.7(5) . 4
Na1 O11 Na2 116.3(4) . .
V2 O12 Na2 129.6(4) . .
V2 O13 V1 133.0(5) . .
V2 O15 V1 132.3(5) 3_656 .
C13 N1 C12 122.1(7) . .
C13 N1 C15 114.4(7) . .
C12 N1 C15 123.2(7) . .
C14 N2 C11 121.4(7) . .
C14 N2 C15 114.8(7) . .
C11 N2 C15 123.3(6) . .
C14 N3 C18 123.8(6) . .
C14 N3 C16 112.7(6) . .
C18 N3 C16 122.6(6) . .
C13 N4 C17 122.9(7) . .
C13 N4 C16 112.9(7) . .
C17 N4 C16 124.1(7) . .
C19 N5 C20 112.4(7) . .
C19 N5 C17 121.5(6) . .
C20 N5 C17 125.9(6) . .
C19 N6 C22 113.4(7) . .
C19 N6 C23 122.6(7) . .
C22 N6 C23 124.0(7) . .
C21 N7 C20 113.4(7) . .
C21 N7 C18 122.7(6) . .
C20 N7 C18 123.7(6) . .
C21 N8 C22 112.2(7) . .
C21 N8 C24 122.1(7) . .
C22 N8 C24 125.5(7) . .
C10 N9 C27 113.9(6) . .
C10 N9 C23 123.1(6) . .
C27 N9 C23 122.0(7) . .
C26 N10 C27 114.4(6) . .
C26 N10 C24 122.9(7) . .
C27 N10 C24 122.4(7) . .
C26 N11 C28 113.3(7) . .
C26 N11 C29 122.5(7) . .
C28 N11 C29 123.4(7) . .
C10 N12 C30 124.1(6) . .
C10 N12 C28 112.6(6) . .
C30 N12 C28 122.9(6) . .
C1 N13 C30 122.9(6) . .
C1 N13 C2 111.7(7) . .
C30 N13 C2 125.2(7) . .
C1 N14 C3 113.4(6) . .
C1 N14 C5 122.1(6) . .
C3 N14 C5 124.4(6) . .
C4 N15 C29 123.9(7) . .
C4 N15 C2 112.4(7) . .
C29 N15 C2 123.6(7) . .
C4 N16 C3 113.1(6) . .
C4 N16 C6 122.0(6) . .
C3 N16 C6 124.5(6) . .
C7 N17 C5 123.4(7) . .
C7 N17 C8 113.9(6) . .
C5 N17 C8 121.8(6) . .
C25 N18 C6 122.2(6) . .
C25 N18 C8 114.5(6) . .
C6 N18 C8 123.2(7) . .
C25 N19 C11 123.0(7) . .
C25 N19 C9 113.1(7) . .
C11 N19 C9 123.5(7) . .
C7 N20 C12 121.8(7) . .
C7 N20 C9 113.2(7) . .
C12 N20 C9 124.2(7) . .
O8 C1 N14 125.9(7) . .
O8 C1 N13 125.9(8) . .
N14 C1 N13 108.1(7) . .
N15 C2 N13 117.9(7) . .
N15 C2 C3 103.8(6) . .
N13 C2 C3 104.4(6) . .
N14 C3 N16 115.5(6) . .
N14 C3 C2 102.2(6) . .
N16 C3 C2 101.6(6) . .
O4 C4 N16 125.8(7) . .
O4 C4 N15 125.5(7) . .
N16 C4 N15 108.6(7) . .
N17 C5 N14 114.3(7) . .
N18 C6 N16 113.8(6) . .
O7 C7 N20 125.0(8) . .
O7 C7 N17 126.8(8) . .
N20 C7 N17 108.1(7) . .
N18 C8 N17 115.8(6) . .
N18 C8 C9 101.9(6) . .
N17 C8 C9 101.8(6) . .
N19 C9 N20 116.7(7) . .
N19 C9 C8 102.6(6) . .
N20 C9 C8 102.6(6) . .
O9 C10 N9 127.0(8) . .
O9 C10 N12 124.2(8) . .
N9 C10 N12 108.8(7) . .
N19 C11 N2 114.8(7) . .
N1 C12 N20 113.4(7) . .
O6 C13 N1 126.5(8) . .
O6 C13 N4 125.1(8) . .
N1 C13 N4 108.3(7) . .
O2 C14 N2 126.2(8) . .
O2 C14 N3 126.2(7) . .
N2 C14 N3 107.6(6) . .
N1 C15 N2 117.4(6) . .
N1 C15 C16 101.9(6) . .
N2 C15 C16 101.1(6) . .
N3 C16 N4 116.0(7) . .
N3 C16 C15 103.6(6) . .
N4 C16 C15 102.3(6) . .
N4 C17 N5 114.9(6) . .
N3 C18 N7 113.9(6) . .
O10 C19 N6 125.8(7) . .
O10 C19 N5 125.1(7) . .
N6 C19 N5 108.9(7) . .
N7 C20 N5 117.8(6) . .
N7 C20 C22 102.8(6) . .
N5 C20 C22 102.6(6) . .
O3 C21 N7 126.4(8) . .
O3 C21 N8 125.1(8) . .
N7 C21 N8 108.5(6) . .
N6 C22 N8 117.2(6) . .
N6 C22 C20 102.6(6) . .
N8 C22 C20 103.0(6) . .
N9 C23 N6 114.2(7) . .
N10 C24 N8 114.2(6) . .
O1 C25 N18 126.6(7) . .
O1 C25 N19 125.9(8) . .
N18 C25 N19 107.5(7) . .
O5 C26 N10 126.0(7) . .
O5 C26 N11 126.2(8) . .
N10 C26 N11 107.7(7) . .
N10 C27 N9 117.2(7) . .
N10 C27 C28 101.7(6) . .
N9 C27 C28 101.4(6) . .
N11 C28 N12 116.2(6) . .
N11 C28 C27 102.5(6) . .
N12 C28 C27 102.9(6) . .
N15 C29 N11 114.6(6) . .
N13 C30 N12 114.5(6) . .

loop_
_geom_bond_atom_site_label_1
_geom_bond_atom_site_label_2
_geom_bond_distance
_geom_bond_site_symmetry_2
V1 O17 1.557(12) .
V1 O16 1.602(13) .
V1 O13 1.770(7) .
V1 O15 1.793(8) .
V2 O14 1.626(9) .
V2 O12 1.632(6) .
V2 O13 1.768(7) .
V2 O15 1.782(8) 3_656
Na1 O11 2.281(8) .
Na1 O6 2.316(7) 4_556
Na1 O1 2.334(6) .
Na1 O4 2.369(7) .
Na1 O10 2.435(7) 4_556
Na1 Na2 3.924(6) .
Na2 O2 2.320(6) .
Na2 O7 2.332(7) 4_556
Na2 O11 2.340(7) .
Na2 O8 2.388(6) 4_556
Na2 O3 2.465(7) .
Na2 O12 2.534(7) .
O1 C25 1.217(9) .
O2 C14 1.223(9) .
O3 C21 1.241(9) .
O4 C4 1.232(9) .
O5 C26 1.232(10) .
O6 C13 1.226(9) .
O6 Na1 2.316(7) 4
O7 C7 1.230(10) .
O7 Na2 2.332(7) 4
O8 C1 1.236(9) .
O8 Na2 2.388(6) 4
O9 C10 1.228(10) .
O10 C19 1.242(9) .
O10 Na1 2.435(7) 4
O15 V2 1.782(8) 3_656
N1 C13 1.342(10) .
N1 C12 1.437(10) .
N1 C15 1.442(9) .
N2 C14 1.360(10) .
N2 C11 1.437(10) .
N2 C15 1.443(9) .
N3 C14 1.369(10) .
N3 C18 1.435(10) .
N3 C16 1.442(10) .
N4 C13 1.362(10) .
N4 C17 1.428(10) .
N4 C16 1.453(10) .
N5 C19 1.362(10) .
N5 C20 1.446(10) .
N5 C17 1.456(10) .
N6 C19 1.337(10) .
N6 C22 1.445(9) .
N6 C23 1.464(10) .
N7 C21 1.352(10) .
N7 C20 1.434(9) .
N7 C18 1.460(10) .
N8 C21 1.370(10) .
N8 C22 1.444(9) .
N8 C24 1.459(10) .
N9 C10 1.346(10) .
N9 C27 1.446(9) .
N9 C23 1.444(10) .
N10 C26 1.359(10) .
N10 C27 1.421(10) .
N10 C24 1.449(10) .
N11 C26 1.362(10) .
N11 C28 1.428(10) .
N11 C29 1.468(10) .
N12 C10 1.368(10) .
N12 C30 1.441(9) .
N12 C28 1.439(9) .
N13 C1 1.375(10) .
N13 C30 1.442(10) .
N13 C2 1.446(9) .
N14 C1 1.372(10) .
N14 C3 1.442(9) .
N14 C5 1.444(10) .
N15 C4 1.357(9) .
N15 C29 1.428(10) .
N15 C2 1.440(10) .
N16 C4 1.348(9) .
N16 C3 1.459(9) .
N16 C6 1.470(10) .
N17 C7 1.364(10) .
N17 C5 1.417(10) .
N17 C8 1.447(10) .
N18 C25 1.363(10) .
N18 C6 1.405(9) .
N18 C8 1.434(9) .
N19 C25 1.368(10) .
N19 C11 1.428(10) .
N19 C9 1.449(10) .
N20 C7 1.357(10) .
N20 C12 1.454(10) .
N20 C9 1.455(10) .
C2 C3 1.560(11) .
C8 C9 1.590(11) .
C15 C16 1.586(10) .
C20 C22 1.565(11) .
C27 C28 1.599(12) .
O1W O7W 0.905(17) .
